data_4501652
loop_
_publ_author_name
'Li, Cheng-Peng'
'Zhao, Xiao-Hu'
'Chen, Xu-Dong'
'Yu, Qian'
'Du, Miao'

_publ_section_title
;
 Metal-Involved Solvothermal Interconversions of Pyrazinyl Substituted
 Azole Derivatives: Controllability and Mechanism
;
_journal_issue 12
_journal_name_full 'Crystal Growth &amp; Design'
_journal_page_first 5034
_journal_paper_doi 10.1021/cg100200b
_journal_volume 10
_journal_year 2010
_chemical_formula_sum 'C19 H14 N8 O6'
_chemical_formula_weight 450.38
_chemical_name_systematic
; 
 ? 
;
_space_group_IT_number 14
_symmetry_cell_setting monoclinic
_symmetry_space_group_name_Hall '-P 2ybc'
_symmetry_space_group_name_H-M 'P 1 21/c 1'
_atom_sites_solution_hydrogens geom
_atom_sites_solution_primary direct
_atom_sites_solution_secondary difmap
_audit_creation_method SHELXL-97
_cell_angle_alpha 90.00
_cell_angle_beta 96.917(10)
_cell_angle_gamma 90.00
_cell_formula_units_Z 4
_cell_length_a 18.385(14)
_cell_length_b 7.152(5)
_cell_length_c 14.975(12)
_cell_measurement_reflns_used 1197
_cell_measurement_temperature 296(2)
_cell_measurement_theta_max 20.23
_cell_measurement_theta_min 2.83
_cell_volume 1955(3)
_computing_cell_refinement 'Bruker APEX II'
_computing_data_collection 'Bruker APEX II'
_computing_data_reduction 'Bruker SAINT'
_computing_molecular_graphics 'Bruker SHELXTL'
_computing_publication_material 'Bruker SHELXTL'
_computing_structure_refinement 'SHELXL-97 (Sheldrick, 1997)'
_computing_structure_solution 'SHELXS-97 (Sheldrick, 1990)'
_diffrn_ambient_temperature 296(2)
_diffrn_measured_fraction_theta_full 0.999
_diffrn_measured_fraction_theta_max 0.999
_diffrn_measurement_device_type 'APEX II CCD area detector'
_diffrn_measurement_method 'phi and omega scans'
_diffrn_radiation_monochromator graphite
_diffrn_radiation_source 'fine-focus sealed tube'
_diffrn_radiation_type MoK\a
_diffrn_radiation_wavelength 0.71073
_diffrn_reflns_av_R_equivalents 0.0473
_diffrn_reflns_av_sigmaI/netI 0.0733
_diffrn_reflns_limit_h_max 21
_diffrn_reflns_limit_h_min -21
_diffrn_reflns_limit_k_max 7
_diffrn_reflns_limit_k_min -8
_diffrn_reflns_limit_l_max 17
_diffrn_reflns_limit_l_min -17
_diffrn_reflns_number 10087
_diffrn_reflns_theta_full 25.03
_diffrn_reflns_theta_max 25.03
_diffrn_reflns_theta_min 2.23
_exptl_absorpt_coefficient_mu 0.118
_exptl_absorpt_correction_T_max 1.000000
_exptl_absorpt_correction_T_min 0.545764
_exptl_absorpt_correction_type multi-scan
_exptl_absorpt_process_details SADABS
_exptl_crystal_colour Colorless
_exptl_crystal_density_diffrn 1.530
_exptl_crystal_density_meas ?
_exptl_crystal_density_method 'not measured'
_exptl_crystal_description Block
_exptl_crystal_F_000 928
_exptl_crystal_size_max 0.22
_exptl_crystal_size_mid 0.14
_exptl_crystal_size_min 0.10
_refine_diff_density_max 0.279
_refine_diff_density_min -0.268
_refine_diff_density_rms 0.042
_refine_ls_extinction_method none
_refine_ls_goodness_of_fit_ref 1.005
_refine_ls_hydrogen_treatment constr
_refine_ls_matrix_type full
_refine_ls_number_parameters 301
_refine_ls_number_reflns 3455
_refine_ls_number_restraints 0
_refine_ls_restrained_S_all 1.005
_refine_ls_R_factor_all 0.0958
_refine_ls_R_factor_gt 0.0491
_refine_ls_shift/su_max 0.000
_refine_ls_shift/su_mean 0.000
_refine_ls_structure_factor_coef Fsqd
_refine_ls_weighting_details 'calc w=1/[\s^2^(Fo^2^)+(0.0250P)^2^+1.1607P] where P=(Fo^2^+2Fc^2^)/3'
_refine_ls_weighting_scheme calc
_refine_ls_wR_factor_gt 0.1014
_refine_ls_wR_factor_ref 0.1233
_reflns_number_gt 2065
_reflns_number_total 3455
_reflns_threshold_expression >2sigma(I)
_cod_data_source_file cg100200b_si_002.cif
_cod_data_source_block 1
_cod_depositor_comments
;
The following automatic conversions were performed:

'_symmetry_cell_setting' value 'Monoclinic' changed to 'monoclinic'
according to /home/saulius/struct/CIF-dictionaries/cif_core.dic
dictionary named 'cif_core.dic' version 2.4.2 from
2011-04-26.

'_exptl_absorpt_correction_type' value 'MULTI-SCAN'
changed to 'multi-scan' according to
/home/saulius/struct/CIF-dictionaries/cif_core.dic dictionary named
'cif_core.dic' version 2.4.2 from 2011-04-26.

Automatic conversion script
Id: cif_fix_values 1715 2011-07-08 13:25:40Z adriana 

The following automatic conversions were performed:

'_exptl_crystal_density_meas' value 'NONE' was changed to '?' - the
value is perceived as not measured.

Automatic conversion script
Id: cif_fix_values 3008 2015-01-20 13:52:24Z robertas 
;
_cod_original_sg_symbol_H-M P2(1)/c
_cod_database_code 4501652

loop_
_symmetry_equiv_pos_as_xyz
'x, y, z'
'-x, y+1/2, -z+1/2'
'-x, -y, -z'
'x, -y-1/2, z-1/2'

loop_
_atom_site_label
_atom_site_type_symbol
_atom_site_fract_x
_atom_site_fract_y
_atom_site_fract_z
_atom_site_U_iso_or_equiv
_atom_site_adp_type
_atom_site_occupancy
_atom_site_symmetry_multiplicity
_atom_site_calc_flag
_atom_site_refinement_flags
O1 O 0.26140(11) 0.0510(4) 0.14823(13) 0.0729(8) Uani 1 1 d .
H1 H 0.2491 0.0429 0.0939 0.109 Uiso 1 1 calc R
O2 O 0.14261(12) 0.0162(4) 0.15406(14) 0.0762(8) Uani 1 1 d .
O3 O 0.06953(10) -0.1749(3) 0.44836(12) 0.0510(6) Uani 1 1 d .
H3 H 0.0400 -0.2014 0.4833 0.076 Uiso 1 1 calc R
O4 O 0.13112(11) -0.0541(4) 0.57076(13) 0.0731(8) Uani 1 1 d .
O5 O 0.38162(11) 0.1382(4) 0.55757(14) 0.0752(8) Uani 1 1 d .
H5 H 0.4212 0.1799 0.5798 0.113 Uiso 1 1 calc R
O6 O 0.42535(11) 0.2075(4) 0.42977(14) 0.0695(7) Uani 1 1 d .
N1 N 0.36438(13) 0.6712(4) 0.23819(16) 0.0602(8) Uani 1 1 d .
N2 N 0.49512(13) 0.7510(4) 0.34281(17) 0.0623(8) Uani 1 1 d .
N3 N 0.30747(12) 0.5744(4) 0.45618(14) 0.0477(6) Uani 1 1 d .
N4 N 0.23958(12) 0.5108(3) 0.46930(14) 0.0434(6) Uani 1 1 d .
N5 N 0.24232(11) 0.5405(3) 0.32502(13) 0.0404(6) Uani 1 1 d .
N6 N 0.22299(17) 0.5402(6) 0.23349(17) 0.1247(17) Uani 1 1 d .
H6A H 0.1797 0.5058 0.2114 0.150 Uiso 1 1 calc R
H6B H 0.2542 0.5743 0.1983 0.150 Uiso 1 1 calc R
N7 N 0.09713(12) 0.3961(4) 0.28897(15) 0.0475(6) Uani 1 1 d .
N8 N 0.02131(12) 0.2922(3) 0.43012(15) 0.0451(6) Uani 1 1 d .
C1 C 0.43678(15) 0.6938(5) 0.3790(2) 0.0551(9) Uani 1 1 d .
H1A H 0.4397 0.6807 0.4412 0.066 Uiso 1 1 calc R
C2 C 0.48800(17) 0.7665(5) 0.2540(2) 0.0630(10) Uani 1 1 d .
H2 H 0.5281 0.8043 0.2262 0.076 Uiso 1 1 calc R
C3 C 0.42360(18) 0.7285(5) 0.2024(2) 0.0698(10) Uani 1 1 d .
H3A H 0.4208 0.7429 0.1404 0.084 Uiso 1 1 calc R
C4 C 0.37156(14) 0.6530(4) 0.32664(18) 0.0425(7) Uani 1 1 d .
C5 C 0.30808(14) 0.5915(4) 0.36888(16) 0.0390(7) Uani 1 1 d .
C6 C 0.20058(14) 0.4914(4) 0.38989(17) 0.0376(7) Uani 1 1 d .
C7 C 0.12593(14) 0.4184(4) 0.37398(17) 0.0377(7) Uani 1 1 d .
C8 C 0.03115(15) 0.3194(5) 0.27489(19) 0.0528(8) Uani 1 1 d .
H8 H 0.0096 0.3012 0.2161 0.063 Uiso 1 1 calc R
C9 C -0.00655(15) 0.2657(4) 0.34484(19) 0.0486(8) Uani 1 1 d .
H9 H -0.0523 0.2098 0.3322 0.058 Uiso 1 1 calc R
C10 C 0.08763(14) 0.3686(4) 0.44515(18) 0.0431(7) Uani 1 1 d .
H10 H 0.1087 0.3890 0.5040 0.052 Uiso 1 1 calc R
C11 C 0.22263(14) 0.0291(4) 0.29015(17) 0.0398(7) Uani 1 1 d .
C12 C 0.16943(15) -0.0303(4) 0.34177(17) 0.0418(7) Uani 1 1 d .
H12 H 0.1243 -0.0706 0.3136 0.050 Uiso 1 1 calc R
C13 C 0.18256(14) -0.0306(4) 0.43430(17) 0.0385(7) Uani 1 1 d .
C14 C 0.24995(14) 0.0298(4) 0.47602(18) 0.0414(7) Uani 1 1 d .
H14 H 0.2588 0.0319 0.5385 0.050 Uiso 1 1 calc R
C15 C 0.30435(14) 0.0871(4) 0.42500(18) 0.0407(7) Uani 1 1 d .
C16 C 0.29009(15) 0.0862(4) 0.33244(17) 0.0427(7) Uani 1 1 d .
H16 H 0.3262 0.1245 0.2980 0.051 Uiso 1 1 calc R
C17 C 0.20432(17) 0.0296(5) 0.19049(18) 0.0493(8) Uani 1 1 d .
C18 C 0.12587(14) -0.0880(4) 0.49213(18) 0.0422(7) Uani 1 1 d .
C19 C 0.37682(15) 0.1503(4) 0.46990(19) 0.0492(8) Uani 1 1 d .

loop_
_atom_site_aniso_label
_atom_site_aniso_U_11
_atom_site_aniso_U_22
_atom_site_aniso_U_33
_atom_site_aniso_U_23
_atom_site_aniso_U_13
_atom_site_aniso_U_12
O1 0.0552(13) 0.128(2) 0.0375(12) -0.0019(14) 0.0140(10) -0.0063(14)
O2 0.0572(14) 0.128(2) 0.0421(12) 0.0062(13) 0.0017(10) -0.0177(15)
O3 0.0424(11) 0.0700(15) 0.0416(11) -0.0030(11) 0.0098(9) -0.0175(11)
O4 0.0653(14) 0.121(2) 0.0344(12) -0.0065(12) 0.0100(10) -0.0387(14)
O5 0.0482(13) 0.128(2) 0.0474(13) 0.0082(13) -0.0023(10) -0.0327(14)
O6 0.0460(12) 0.103(2) 0.0620(14) 0.0004(13) 0.0175(11) -0.0201(13)
N1 0.0554(16) 0.085(2) 0.0423(15) -0.0009(14) 0.0127(12) -0.0171(15)
N2 0.0443(15) 0.085(2) 0.0586(18) -0.0014(15) 0.0111(13) -0.0174(15)
N3 0.0385(13) 0.0644(18) 0.0407(14) -0.0004(12) 0.0062(10) -0.0081(12)
N4 0.0389(13) 0.0560(17) 0.0361(13) -0.0008(11) 0.0077(10) -0.0070(12)
N5 0.0383(13) 0.0532(16) 0.0302(12) 0.0033(11) 0.0058(10) -0.0039(12)
N6 0.083(2) 0.259(5) 0.0289(16) 0.018(2) -0.0053(14) -0.081(3)
N7 0.0391(13) 0.0624(18) 0.0404(14) 0.0036(12) 0.0026(10) -0.0028(13)
N8 0.0358(13) 0.0518(16) 0.0483(15) -0.0014(12) 0.0074(11) -0.0054(12)
C1 0.0444(17) 0.076(2) 0.0457(18) -0.0021(17) 0.0107(14) -0.0107(17)
C2 0.054(2) 0.080(3) 0.060(2) -0.0051(19) 0.0225(17) -0.0186(18)
C3 0.070(2) 0.098(3) 0.0440(19) -0.0021(19) 0.0190(17) -0.026(2)
C4 0.0402(16) 0.0479(19) 0.0407(17) -0.0028(14) 0.0105(13) -0.0028(14)
C5 0.0360(15) 0.0489(19) 0.0321(15) 0.0009(13) 0.0045(12) 0.0010(13)
C6 0.0364(14) 0.0413(18) 0.0359(15) 0.0015(13) 0.0070(12) -0.0001(13)
C7 0.0374(15) 0.0371(18) 0.0387(15) 0.0019(13) 0.0055(12) 0.0014(13)
C8 0.0427(17) 0.074(2) 0.0402(17) 0.0024(16) -0.0031(13) -0.0063(16)
C9 0.0392(16) 0.059(2) 0.0465(18) 0.0005(15) 0.0029(14) -0.0058(15)
C10 0.0397(16) 0.049(2) 0.0405(16) 0.0012(14) 0.0060(12) -0.0008(14)
C11 0.0393(16) 0.0432(18) 0.0375(15) 0.0007(13) 0.0064(12) 0.0023(14)
C12 0.0416(16) 0.0454(19) 0.0379(16) 0.0020(13) 0.0027(12) -0.0009(14)
C13 0.0383(15) 0.0408(18) 0.0368(15) 0.0030(13) 0.0056(12) -0.0027(13)
C14 0.0442(16) 0.0476(19) 0.0325(15) 0.0023(13) 0.0047(12) -0.0036(14)
C15 0.0353(15) 0.0439(19) 0.0435(16) 0.0014(14) 0.0065(12) -0.0003(13)
C16 0.0444(16) 0.0466(19) 0.0398(17) 0.0025(14) 0.0162(13) 0.0041(14)
C17 0.0499(19) 0.063(2) 0.0367(16) 0.0029(15) 0.0112(14) -0.0041(16)
C18 0.0378(16) 0.050(2) 0.0382(17) 0.0034(14) 0.0017(12) -0.0078(14)
C19 0.0444(17) 0.059(2) 0.0454(18) 0.0016(15) 0.0101(14) -0.0045(15)

loop_
_atom_type_symbol
_atom_type_description
_atom_type_scat_dispersion_real
_atom_type_scat_dispersion_imag
_atom_type_scat_source
C C 0.0033 0.0016 'International Tables Vol C Tables 4.2.6.8 and 6.1.1.4'
H H 0.0000 0.0000 'International Tables Vol C Tables 4.2.6.8 and 6.1.1.4'
N N 0.0061 0.0033 'International Tables Vol C Tables 4.2.6.8 and 6.1.1.4'
O O 0.0106 0.0060 'International Tables Vol C Tables 4.2.6.8 and 6.1.1.4'

loop_
_geom_angle_atom_site_label_1
_geom_angle_atom_site_label_2
_geom_angle_atom_site_label_3
_geom_angle
C17 O1 H1 109.5
C18 O3 H3 109.5
C19 O5 H5 109.5
C4 N1 C3 116.4(3)
C1 N2 C2 116.8(3)
C5 N3 N4 107.0(2)
C6 N4 N3 108.2(2)
C6 N5 C5 105.8(2)
C6 N5 N6 127.9(2)
C5 N5 N6 126.3(2)
N5 N6 H6A 120.0
N5 N6 H6B 120.0
H6A N6 H6B 120.0
C8 N7 C7 117.0(2)
C10 N8 C9 117.4(2)
N2 C1 C4 121.5(3)
N2 C1 H1A 119.2
C4 C1 H1A 119.2
N2 C2 C3 121.8(3)
N2 C2 H2 119.1
C3 C2 H2 119.1
N1 C3 C2 122.0(3)
N1 C3 H3A 119.0
C2 C3 H3A 119.0
N1 C4 C1 121.5(3)
N1 C4 C5 118.4(2)
C1 C4 C5 120.1(3)
N3 C5 N5 110.1(2)
N3 C5 C4 124.2(2)
N5 C5 C4 125.7(2)
N4 C6 N5 109.0(2)
N4 C6 C7 125.6(2)
N5 C6 C7 125.3(2)
N7 C7 C10 121.5(2)
N7 C7 C6 117.2(2)
C10 C7 C6 121.2(2)
N7 C8 C9 121.9(3)
N7 C8 H8 119.0
C9 C8 H8 119.0
N8 C9 C8 121.3(3)
N8 C9 H9 119.4
C8 C9 H9 119.4
N8 C10 C7 120.9(3)
N8 C10 H10 119.6
C7 C10 H10 119.6
C12 C11 C16 119.3(2)
C12 C11 C17 118.1(2)
C16 C11 C17 122.6(2)
C13 C12 C11 120.8(3)
C13 C12 H12 119.6
C11 C12 H12 119.6
C12 C13 C14 119.4(2)
C12 C13 C18 122.3(2)
C14 C13 C18 118.2(2)
C13 C14 C15 120.4(3)
C13 C14 H14 119.8
C15 C14 H14 119.8
C16 C15 C14 119.2(3)
C16 C15 C19 120.4(2)
C14 C15 C19 120.3(3)
C15 C16 C11 120.8(2)
C15 C16 H16 119.6
C11 C16 H16 119.6
O2 C17 O1 124.2(3)
O2 C17 C11 122.8(3)
O1 C17 C11 113.0(3)
O4 C18 O3 123.6(3)
O4 C18 C13 122.5(3)
O3 C18 C13 113.9(2)
O6 C19 O5 123.9(3)
O6 C19 C15 123.6(3)
O5 C19 C15 112.4(2)

loop_
_geom_bond_atom_site_label_1
_geom_bond_atom_site_label_2
_geom_bond_distance
O1 C17 1.298(3)
O1 H1 0.8200
O2 C17 1.202(3)
O3 C18 1.314(3)
O3 H3 0.8200
O4 C18 1.195(3)
O5 C19 1.308(3)
O5 H5 0.8200
O6 C19 1.205(3)
N1 C4 1.322(3)
N1 C3 1.335(4)
N2 C1 1.324(3)
N2 C2 1.325(4)
N3 C5 1.315(3)
N3 N4 1.365(3)
N4 C6 1.320(3)
N5 C6 1.355(3)
N5 C5 1.355(3)
N5 N6 1.374(3)
N6 H6A 0.8600
N6 H6B 0.8600
N7 C8 1.325(4)
N7 C7 1.328(3)
N8 C10 1.330(3)
N8 C9 1.331(3)
C1 C4 1.383(4)
C1 H1A 0.9300
C2 C3 1.361(4)
C2 H2 0.9300
C3 H3A 0.9300
C4 C5 1.460(4)
C6 C7 1.461(4)
C7 C10 1.393(4)
C8 C9 1.378(4)
C8 H8 0.9300
C9 H9 0.9300
C10 H10 0.9300
C11 C12 1.385(4)
C11 C16 1.384(4)
C11 C17 1.490(4)
C12 C13 1.377(4)
C12 H12 0.9300
C13 C14 1.388(4)
C13 C18 1.491(4)
C14 C15 1.392(3)
C14 H14 0.9300
C15 C16 1.379(4)
C15 C19 1.489(4)
C16 H16 0.9300

loop_
_geom_torsion_atom_site_label_1
_geom_torsion_atom_site_label_2
_geom_torsion_atom_site_label_3
_geom_torsion_atom_site_label_4
_geom_torsion
C5 N3 N4 C6 -0.2(3)
C2 N2 C1 C4 -0.3(5)
C1 N2 C2 C3 1.1(5)
C4 N1 C3 C2 -0.1(5)
N2 C2 C3 N1 -0.9(6)
C3 N1 C4 C1 0.9(5)
C3 N1 C4 C5 179.7(3)
N2 C1 C4 N1 -0.7(5)
N2 C1 C4 C5 -179.5(3)
N4 N3 C5 N5 -0.1(3)
N4 N3 C5 C4 -178.8(3)
C6 N5 C5 N3 0.3(3)
N6 N5 C5 N3 -179.9(3)
C6 N5 C5 C4 179.0(3)
N6 N5 C5 C4 -1.2(5)
N1 C4 C5 N3 -177.5(3)
C1 C4 C5 N3 1.3(5)
N1 C4 C5 N5 3.9(5)
C1 C4 C5 N5 -177.2(3)
N3 N4 C6 N5 0.4(3)
N3 N4 C6 C7 177.0(3)
C5 N5 C6 N4 -0.4(3)
N6 N5 C6 N4 179.8(3)
C5 N5 C6 C7 -177.1(3)
N6 N5 C6 C7 3.2(5)
C8 N7 C7 C10 -1.9(4)
C8 N7 C7 C6 176.1(3)
N4 C6 C7 N7 -175.2(3)
N5 C6 C7 N7 0.9(4)
N4 C6 C7 C10 2.8(4)
N5 C6 C7 C10 178.9(3)
C7 N7 C8 C9 0.4(5)
C10 N8 C9 C8 -1.5(4)
N7 C8 C9 N8 1.4(5)
C9 N8 C10 C7 0.0(4)
N7 C7 C10 N8 1.7(4)
C6 C7 C10 N8 -176.1(3)
C16 C11 C12 C13 0.9(4)
C17 C11 C12 C13 -178.7(3)
C11 C12 C13 C14 0.1(4)
C11 C12 C13 C18 178.1(3)
C12 C13 C14 C15 -1.1(4)
C18 C13 C14 C15 -179.2(3)
C13 C14 C15 C16 1.1(4)
C13 C14 C15 C19 -179.5(3)
C14 C15 C16 C11 -0.1(4)
C19 C15 C16 C11 -179.5(3)
C12 C11 C16 C15 -0.9(4)
C17 C11 C16 C15 178.7(3)
C12 C11 C17 O2 14.7(5)
C16 C11 C17 O2 -164.9(3)
C12 C11 C17 O1 -167.0(3)
C16 C11 C17 O1 13.3(4)
C12 C13 C18 O4 -164.7(3)
C14 C13 C18 O4 13.3(4)
C12 C13 C18 O3 13.9(4)
C14 C13 C18 O3 -168.0(3)
C16 C15 C19 O6 1.9(5)
C14 C15 C19 O6 -177.5(3)
C16 C15 C19 O5 -178.5(3)
C14 C15 C19 O5 2.1(4)

loop_
_cod_related_entry_id
_cod_related_entry_database
_cod_related_entry_code
1 ChemSpider 30661343
